data_1001218
loop_
_publ_author_name
'Benmoussa, A'
'Groult, D'
'Studer, F'
'Raveau, B'

_publ_section_title
;
Intergrowth of Hexagonal Tungsten Bronze and Perovskite-like
Structures: The Oxides A Cu~3~ M~7~ O~21~ (A = K, Rb, Cs, Tl; M = Nb,
Ta)
;
_journal_coden_ASTM JSSCBI
_journal_name_full 'Journal of Solid State Chemistry'
_journal_page_first 221
_journal_page_last 226
_journal_paper_doi 10.1016/0022-4596(82)90205-5
_journal_volume 41
_journal_year 1982
_chemical_formula_structural 'Rb Cu3 Ta7 O21'
_chemical_formula_sum 'Cu3 O21 Rb Ta7'
_chemical_name_systematic 'Rubidium tricopper heptatantalum oxide'
_space_group_IT_number 65
_symmetry_cell_setting orthorhombic
_symmetry_Int_Tables_number 65
_symmetry_space_group_name_Hall '-C 2 2'
_symmetry_space_group_name_H-M 'C m m m'
_cell_angle_alpha 90
_cell_angle_beta 90
_cell_angle_gamma 90
_cell_formula_units_Z 4
_cell_length_a 28.11(1)
_cell_length_b 7.503(4)
_cell_length_c 7.548(5)
_cell_volume 1591.9
_exptl_crystal_density_meas 7.86(5)
_refine_ls_R_factor_all 0.08
_cod_database_code 1001218

loop_
_symmetry_equiv_pos_as_xyz
x,y,z
-x,-y,z
x,-y,-z
-x,y,-z
-x,-y,-z
x,y,-z
-x,y,z
x,-y,z
1/2+x,1/2+y,z
1/2-x,1/2-y,z
1/2+x,1/2-y,-z
1/2-x,1/2+y,-z
1/2-x,1/2-y,-z
1/2+x,1/2+y,-z
1/2-x,1/2+y,z
1/2+x,1/2-y,z

loop_
_atom_site_label
_atom_site_type_symbol
_atom_site_symmetry_multiplicity
_atom_site_Wyckoff_symbol
_atom_site_fract_x
_atom_site_fract_y
_atom_site_fract_z
_atom_site_occupancy
_atom_site_attached_hydrogens
_atom_site_calc_flag
Rb1 Rb1+ 2 a 0. 0. 0. 1. 0 d
Rb2 Rb1+ 2 d 0. 0. 0.5 1. 0 d
Cu1 Cu2+ 4 h 0.173(3) 0. 0.5 1. 0 d
Cu2 Cu2+ 4 h 0.321(7) 0. 0.5 0.5 0 d
Cu3 Cu2+ 4 g 0.318(8) 0. 0. 1. 0 d
Cu4 Cu2+ 4 g 0.183(4) 0. 0. 0.5 0 d
Ta1 Ta5+ 4 l 0. 0.5 0.244(7) 1. 0 d
Ta2 Ta5+ 16 r 0.1131(8) 0.2477(16) 0.255(3) 1. 0 d
Ta3 Ta5+ 8 m 0.25 0.25 0.252(5) 1. 0 d
O1 O2- 8 o 0.088(4) 0. 0.248(13) 1. 0 d
O2 O2- 8 o 0.274(4) 0. 0.220(15) 1. 0 d
O3 O2- 8 o 0.366(4) 0. 0.202(15) 1. 0 d
O4 O2- 16 r 0.179(3) 0.164(5) 0.280(25) 1. 0 d
O5 O2- 16 r 0.046(2) 0.304(8) 0.280(27) 1. 0 d
O6 O2- 8 q 0.124(5) 0.322(12) 0.5 1. 0 d
O7 O2- 8 p 0.128(5) 0.187(13) 0. 1. 0 d
O8 O2- 8 q 0.236(9) 0.323(20) 0.5 0.5 0 d
O9 O2- 8 p 0.238(9) 0.186(16) 0. 0.5 0 d
O10 O2- 2 e 0.5 0. 0.5 1. 0 d
O11 O2- 2 b 0.5 0. 0. 1. 0 d

loop_
_atom_type_symbol
_atom_type_oxidation_number
Rb1+ 1.000
Cu2+ 2.000
Ta5+ 5.000
O2- -2.000
